data_4079560
loop_
_publ_author_name
'Hirotsu, Masakazu'
'Santo, Kiyokazu'
'Hashimoto, Hideki'
'Kinoshita, Isamu'

_publ_section_title
;
 Carbon- and Sulfur-Bridged Diiron Carbonyl Complexes Containing
 N,C,S-Tridentate Ligands Derived from Functionalized Dibenzothiophenes:
 Mimics of the [FeFe]-Hydrogenase Active Site
;
_journal_issue 21
_journal_name_full Organometallics
_journal_page_first 7548
_journal_paper_doi 10.1021/om300826y
_journal_volume 31
_journal_year 2012
_chemical_formula_moiety 'C26 H17 Fe2 N O6 S'
_chemical_formula_sum 'C26 H17 Fe2 N O6 S'
_chemical_formula_weight 583.17
_chemical_name_systematic
; 
 ? 
;
_space_group_IT_number 14
_symmetry_cell_setting monoclinic
_symmetry_Int_Tables_number 14
_symmetry_space_group_name_Hall '-P 2yn'
_symmetry_space_group_name_H-M 'P 1 21/n 1'
_atom_sites_solution_hydrogens geom
_atom_sites_solution_primary direct
_atom_sites_solution_secondary difmap
_audit_creation_method SHELXL-97
_cell_angle_alpha 90.00
_cell_angle_beta 112.195(3)
_cell_angle_gamma 90.00
_cell_formula_units_Z 4
_cell_length_a 10.8928(11)
_cell_length_b 17.0000(16)
_cell_length_c 13.9797(15)
_cell_measurement_reflns_used 7538
_cell_measurement_temperature 153
_cell_measurement_theta_max 27.4778
_cell_measurement_theta_min 4.0411
_cell_volume 2396.9(4)
_computing_cell_refinement 'CrystalClear (Rigaku, 2007)'
_computing_data_collection 'CrystalClear (Rigaku, 2007)'
_computing_molecular_graphics 'Ortep-3 for Windows (Farrugia, 1997)'
_computing_publication_material 'WinGX (Farrugia, 1999)'
_computing_structure_refinement 'SHELXL-97 (Sheldrick, 1997)'
_computing_structure_solution 'SHELXS-97 (Sheldrick, 1990)'
_diffrn_ambient_temperature 153
_diffrn_detector_area_resol_mean 14.6306
_diffrn_measured_fraction_theta_full 0.985
_diffrn_measured_fraction_theta_max 0.985
_diffrn_measurement_device_type 'Rigaku/MSC Mercury CCD'
_diffrn_measurement_method '\w or \f'
_diffrn_radiation_monochromator graphite
_diffrn_radiation_source 'Rotating Anode'
_diffrn_radiation_type MoK\a
_diffrn_radiation_wavelength 0.7107
_diffrn_reflns_av_R_equivalents 0.0515
_diffrn_reflns_av_sigmaI/netI 0.0548
_diffrn_reflns_limit_h_max 11
_diffrn_reflns_limit_h_min -14
_diffrn_reflns_limit_k_max 22
_diffrn_reflns_limit_k_min -22
_diffrn_reflns_limit_l_max 17
_diffrn_reflns_limit_l_min -18
_diffrn_reflns_number 22484
_diffrn_reflns_theta_full 27.49
_diffrn_reflns_theta_max 27.49
_diffrn_reflns_theta_min 4.04
_exptl_absorpt_coefficient_mu 1.341
_exptl_absorpt_correction_T_max 0.8776
_exptl_absorpt_correction_T_min 0.8140
_exptl_absorpt_correction_type multi-scan
_exptl_absorpt_process_details '(Jacobson, 1998)'
_exptl_crystal_colour Purple
_exptl_crystal_density_diffrn 1.616
_exptl_crystal_density_method 'not measured'
_exptl_crystal_description Prism
_exptl_crystal_F_000 1184
_exptl_crystal_size_max 0.16
_exptl_crystal_size_mid 0.13
_exptl_crystal_size_min 0.10
_refine_diff_density_max 0.370
_refine_diff_density_min -0.379
_refine_diff_density_rms 0.076
_refine_ls_extinction_method none
_refine_ls_goodness_of_fit_ref 1.105
_refine_ls_hydrogen_treatment constr
_refine_ls_matrix_type full
_refine_ls_number_parameters 379
_refine_ls_number_reflns 5414
_refine_ls_number_restraints 0
_refine_ls_restrained_S_all 1.105
_refine_ls_R_factor_all 0.0752
_refine_ls_R_factor_gt 0.0500
_refine_ls_shift/su_max 0.001
_refine_ls_shift/su_mean 0.000
_refine_ls_structure_factor_coef Fsqd
_refine_ls_weighting_details 'calc w=1/[\s^2^(Fo^2^)+(0.0266P)^2^+2.0642P] where P=(Fo^2^+2Fc^2^)/3'
_refine_ls_weighting_scheme calc
_refine_ls_wR_factor_gt 0.0869
_refine_ls_wR_factor_ref 0.0945
_reflns_number_gt 4050
_reflns_number_total 5414
_reflns_threshold_expression >2sigma(I)
_cod_data_source_file om300826y_si_002.cif
_cod_data_source_block 3
_cod_depositor_comments
;
The following automatic conversions were performed:

'_exptl_absorpt_correction_type' value 'Multi-scan' changed to
'multi-scan' according to
/home/saulius/struct/CIF-dictionaries/cif_core.dic dictionary named
'cif_core.dic' version 2.4.2 from 2011-04-26.

Automatic conversion script
Id: cif_fix_values 1891 2012-01-12 08:04:46Z andrius 
;
_cod_original_sg_symbol_H-M P21/n
_cod_database_code 4079560

loop_
_symmetry_equiv_pos_as_xyz
'x, y, z'
'-x+1/2, y+1/2, -z+1/2'
'-x, -y, -z'
'x-1/2, -y-1/2, z-1/2'

loop_
_atom_site_label
_atom_site_type_symbol
_atom_site_fract_x
_atom_site_fract_y
_atom_site_fract_z
_atom_site_U_iso_or_equiv
_atom_site_adp_type
_atom_site_occupancy
_atom_site_symmetry_multiplicity
_atom_site_calc_flag
_atom_site_refinement_flags
_atom_site_disorder_assembly
_atom_site_disorder_group
C25A C -0.0716(3) -0.08329(19) 0.8518(3) 0.0446(8) Uani 0.60 1 d P A 1
H25A H -0.0084 -0.1190 0.8448 0.053 Uiso 0.60 1 calc PR A 1
C19A C 0.0831(3) 0.0367(2) 0.8702(3) 0.0387(9) Uani 0.60 1 d P A 1
H19A H 0.0948 0.0855 0.9113 0.046 Uiso 0.60 1 calc PR A 1
H19B H 0.1566 0.0006 0.9085 0.046 Uiso 0.60 1 calc PR A 1
C20A C -0.0483(6) -0.0017(5) 0.8599(4) 0.0269(13) Uani 0.60 1 d P A 1
C21A C -0.1483(7) 0.0510(4) 0.8581(5) 0.0367(15) Uani 0.60 1 d P A 1
C19B C 0.0831(3) 0.0367(2) 0.8702(3) 0.0387(9) Uani 0.40 1 d P A 2
H19C H 0.1470 0.0700 0.9243 0.046 Uiso 0.40 1 calc PR A 2
H19D H 0.1099 -0.0188 0.8872 0.046 Uiso 0.40 1 calc PR A 2
C20B C -0.0606(11) 0.0488(8) 0.8730(7) 0.033(2) Uani 0.40 1 d P A 2
O6A O -0.1162(3) 0.1259(2) 0.8671(3) 0.0655(10) Uani 0.60 1 d P A 1
C22B C -0.2653(18) -0.0209(11) 0.8636(13) 0.041(4) Uani 0.40 1 d P A 2
H22B H -0.3157 -0.0677 0.8566 0.049 Uiso 0.40 1 calc PR A 2
C23A C -0.2894(9) -0.0626(6) 0.8520(7) 0.047(2) Uani 0.60 1 d P A 1
H23A H -0.3718 -0.0829 0.8496 0.056 Uiso 0.60 1 calc PR A 1
C24A C -0.1943(6) -0.1100(5) 0.8544(5) 0.0458(16) Uani 0.60 1 d P A 1
H24A H -0.2074 -0.1650 0.8581 0.055 Uiso 0.60 1 calc PR A 1
C26A C -0.1878(8) 0.1830(5) 0.8935(6) 0.069(2) Uani 0.60 1 d P A 1
H26A H -0.1460 0.2344 0.8959 0.103 Uiso 0.60 1 calc PR A 1
H26B H -0.1897 0.1709 0.9615 0.103 Uiso 0.60 1 calc PR A 1
H26C H -0.2786 0.1842 0.8419 0.103 Uiso 0.60 1 calc PR A 1
C21B C -0.1288(11) -0.0196(7) 0.8613(7) 0.042(2) Uani 0.40 1 d P A 2
C23B C -0.3097(11) 0.0509(9) 0.8765(9) 0.050(3) Uani 0.40 1 d P A 2
H23B H -0.3972 0.0532 0.8758 0.060 Uiso 0.40 1 calc PR A 2
C24B C -0.2437(10) 0.1198(8) 0.8902(8) 0.055(3) Uani 0.40 1 d P A 2
H24B H -0.2758 0.1646 0.9141 0.066 Uiso 0.40 1 calc PR A 2
C25B C -0.1162(3) 0.1259(2) 0.8671(3) 0.0655(10) Uani 0.40 1 d P A 2
H25B H -0.0804 0.1730 0.8516 0.079 Uiso 0.40 1 calc PR A 2
C26B C -0.1275(12) -0.1580(7) 0.8531(9) 0.063(3) Uani 0.40 1 d P A 2
H26D H -0.0687 -0.1989 0.8452 0.095 Uiso 0.40 1 calc PR A 2
H26E H -0.2142 -0.1616 0.7962 0.095 Uiso 0.40 1 calc PR A 2
H26F H -0.1385 -0.1653 0.9190 0.095 Uiso 0.40 1 calc PR A 2
O6B O -0.0716(3) -0.08329(19) 0.8518(3) 0.0446(8) Uani 0.40 1 d P A 2
C22A C -0.2683(12) 0.0188(8) 0.8529(9) 0.048(3) Uani 0.60 1 d P A 1
H22A H -0.3384 0.0532 0.8499 0.057 Uiso 0.60 1 calc PR A 1
Fe1 Fe 0.25573(4) 0.09666(3) 0.75780(3) 0.02321(12) Uani 1 1 d . A .
Fe2 Fe 0.17206(4) 0.22440(3) 0.66686(4) 0.02872(13) Uani 1 1 d . A .
S1 S 0.38703(8) 0.18537(5) 0.72475(7) 0.0344(2) Uani 1 1 d . A .
C15 C 0.3551(3) 0.0973(2) 0.8951(3) 0.0327(8) Uani 1 1 d . . .
O2 O 0.4246(2) 0.09450(18) 0.97976(19) 0.0548(7) Uani 1 1 d . . .
C10 C -0.0750(3) 0.12102(18) 0.4169(2) 0.0271(7) Uani 1 1 d . . .
H10 H -0.1465 0.1288 0.3526 0.033 Uiso 1 1 calc R . .
O5 O -0.1112(3) 0.25752(16) 0.6030(2) 0.0556(8) Uani 1 1 d . A .
C16 C 0.1800(3) 0.2275(2) 0.7964(3) 0.0357(8) Uani 1 1 d . . .
C13 C -0.0112(3) 0.05104(18) 0.6852(2) 0.0266(7) Uani 1 1 d . A .
H13 H -0.0930 0.0306 0.6837 0.032 Uiso 1 1 calc R . .
O1 O 0.3752(2) -0.04425(15) 0.7133(2) 0.0459(7) Uani 1 1 d . A .
N1 N 0.0915(2) 0.05594(15) 0.77003(19) 0.0260(6) Uani 1 1 d . . .
C11 C -0.0971(3) 0.08338(18) 0.4980(2) 0.0258(7) Uani 1 1 d . A .
H11 H -0.1817 0.0617 0.4874 0.031 Uiso 1 1 calc R . .
O3 O 0.1712(2) 0.24333(16) 0.8742(2) 0.0486(7) Uani 1 1 d . . .
C14 C 0.3259(3) 0.0097(2) 0.7329(2) 0.0295(7) Uani 1 1 d . . .
C12 C 0.0044(3) 0.07805(17) 0.5930(2) 0.0217(6) Uani 1 1 d . . .
C7 C 0.1365(3) 0.10586(17) 0.6116(2) 0.0227(6) Uani 1 1 d . A .
C8 C 0.1602(3) 0.13653(18) 0.5253(2) 0.0263(7) Uani 1 1 d . . .
C6 C 0.2956(3) 0.1375(2) 0.5222(3) 0.0347(8) Uani 1 1 d . A .
C18 C -0.0010(4) 0.2443(2) 0.6259(3) 0.0381(8) Uani 1 1 d . . .
C9 C 0.0492(3) 0.14654(19) 0.4298(2) 0.0305(7) Uani 1 1 d . A .
H9 H 0.0624 0.1717 0.3738 0.037 Uiso 1 1 calc R . .
C17 C 0.2047(4) 0.3194(2) 0.6306(3) 0.0434(9) Uani 1 1 d . . .
C1 C 0.4074(3) 0.1559(2) 0.6104(3) 0.0395(9) Uani 1 1 d . . .
O4 O 0.2281(3) 0.38256(17) 0.6139(2) 0.0676(9) Uani 1 1 d . A .
C5 C 0.3149(4) 0.1138(3) 0.4339(3) 0.0541(11) Uani 1 1 d . . .
H5 H 0.2405 0.0991 0.3743 0.065 Uiso 1 1 calc R A .
C3 C 0.5494(4) 0.1328(4) 0.5184(4) 0.092(2) Uani 1 1 d . . .
H3 H 0.6356 0.1334 0.5162 0.110 Uiso 1 1 calc R A .
C2 C 0.5327(4) 0.1532(3) 0.6078(3) 0.0699(15) Uani 1 1 d . A .
H2 H 0.6078 0.1655 0.6682 0.084 Uiso 1 1 calc R . .
C4 C 0.4407(4) 0.1112(4) 0.4309(4) 0.0825(18) Uani 1 1 d . A .
H4 H 0.4525 0.0949 0.3700 0.099 Uiso 1 1 calc R . .

loop_
_atom_site_aniso_label
_atom_site_aniso_U_11
_atom_site_aniso_U_22
_atom_site_aniso_U_33
_atom_site_aniso_U_23
_atom_site_aniso_U_13
_atom_site_aniso_U_12
C25A 0.0468(17) 0.0383(18) 0.052(2) 0.0040(16) 0.0226(15) -0.0056(15)
C19A 0.0278(16) 0.067(3) 0.0228(18) 0.0124(17) 0.0120(13) -0.0022(16)
C20A 0.028(3) 0.038(4) 0.020(3) 0.003(3) 0.015(2) 0.001(3)
C21A 0.035(4) 0.048(5) 0.033(4) 0.015(3) 0.019(3) 0.011(3)
C19B 0.0278(16) 0.067(3) 0.0228(18) 0.0124(17) 0.0120(13) -0.0022(16)
C20B 0.033(6) 0.052(7) 0.019(5) 0.006(5) 0.014(4) 0.005(6)
O6A 0.063(2) 0.046(2) 0.098(3) -0.0025(19) 0.042(2) 0.0165(17)
C22B 0.042(7) 0.060(13) 0.022(6) 0.017(10) 0.015(5) -0.012(10)
C23A 0.042(4) 0.061(6) 0.038(5) 0.013(5) 0.016(3) -0.020(5)
C24A 0.047(4) 0.052(4) 0.038(4) 0.005(3) 0.016(3) -0.006(3)
C26A 0.077(5) 0.071(6) 0.064(5) -0.009(5) 0.034(4) 0.029(5)
C21B 0.045(6) 0.060(8) 0.021(5) 0.003(4) 0.013(4) 0.006(6)
C23B 0.034(6) 0.084(10) 0.024(6) 0.014(6) 0.003(4) 0.004(6)
C24B 0.054(6) 0.072(8) 0.045(6) 0.013(6) 0.025(5) 0.033(6)
C25B 0.063(2) 0.046(2) 0.098(3) -0.0025(19) 0.042(2) 0.0165(17)
C26B 0.073(8) 0.060(8) 0.057(8) 0.003(6) 0.026(6) -0.019(6)
O6B 0.0468(17) 0.0383(18) 0.052(2) 0.0040(16) 0.0226(15) -0.0056(15)
C22A 0.034(4) 0.090(10) 0.030(5) 0.020(6) 0.025(3) 0.010(7)
Fe1 0.0205(2) 0.0283(2) 0.0206(2) -0.00111(19) 0.00748(16) -0.00106(18)
Fe2 0.0321(2) 0.0239(2) 0.0285(3) -0.0022(2) 0.00962(19) -0.0025(2)
S1 0.0277(4) 0.0432(5) 0.0307(5) -0.0006(4) 0.0092(3) -0.0107(4)
C15 0.0324(16) 0.0358(19) 0.031(2) -0.0023(16) 0.0131(14) -0.0045(15)
O2 0.0474(14) 0.080(2) 0.0241(14) -0.0028(14) -0.0006(11) -0.0074(14)
C10 0.0266(15) 0.0324(18) 0.0189(16) -0.0003(13) 0.0047(12) 0.0032(13)
O5 0.0438(15) 0.0523(18) 0.065(2) -0.0097(14) 0.0134(13) 0.0190(13)
C16 0.0336(17) 0.036(2) 0.037(2) -0.0014(17) 0.0123(15) -0.0061(15)
C13 0.0225(14) 0.0308(17) 0.0273(17) -0.0005(14) 0.0105(12) -0.0015(13)
O1 0.0345(12) 0.0448(15) 0.0559(18) -0.0098(13) 0.0142(12) 0.0094(12)
N1 0.0234(12) 0.0327(15) 0.0241(14) 0.0035(12) 0.0114(10) 0.0022(11)
C11 0.0210(13) 0.0273(17) 0.0277(17) -0.0028(14) 0.0075(12) -0.0005(13)
O3 0.0576(16) 0.0522(17) 0.0379(16) -0.0097(13) 0.0203(13) 0.0041(13)
C14 0.0233(15) 0.0348(19) 0.0278(18) -0.0002(15) 0.0064(13) -0.0005(14)
C12 0.0197(13) 0.0229(15) 0.0224(16) 0.0001(12) 0.0078(11) 0.0019(12)
C7 0.0211(13) 0.0200(15) 0.0278(17) -0.0009(13) 0.0100(12) 0.0007(12)
C8 0.0254(14) 0.0277(17) 0.0263(17) 0.0007(14) 0.0101(12) -0.0012(13)
C6 0.0334(17) 0.049(2) 0.0272(18) 0.0055(16) 0.0170(14) -0.0008(16)
C18 0.046(2) 0.0247(18) 0.043(2) -0.0046(16) 0.0159(17) 0.0050(16)
C9 0.0360(17) 0.0339(18) 0.0215(17) 0.0024(14) 0.0108(13) 0.0000(15)
C17 0.057(2) 0.035(2) 0.039(2) -0.0008(17) 0.0174(18) -0.0075(18)
C1 0.0288(16) 0.063(3) 0.031(2) 0.0063(18) 0.0170(14) -0.0036(17)
O4 0.096(2) 0.0357(16) 0.074(2) 0.0067(15) 0.0351(18) -0.0144(16)
C5 0.044(2) 0.093(3) 0.031(2) 0.006(2) 0.0219(17) 0.004(2)
C3 0.035(2) 0.196(7) 0.055(3) 0.020(4) 0.029(2) 0.009(3)
C2 0.0296(19) 0.139(5) 0.044(3) 0.011(3) 0.0173(17) -0.007(2)
C4 0.053(3) 0.162(6) 0.045(3) 0.008(3) 0.033(2) 0.022(3)

loop_
_atom_type_symbol
_atom_type_description
_atom_type_scat_dispersion_real
_atom_type_scat_dispersion_imag
_atom_type_scat_source
C C 0.0033 0.0016 'International Tables Vol C Tables 4.2.6.8 and 6.1.1.4'
H H 0.0000 0.0000 'International Tables Vol C Tables 4.2.6.8 and 6.1.1.4'
Fe Fe 0.3463 0.8444 'International Tables Vol C Tables 4.2.6.8 and 6.1.1.4'
N N 0.0061 0.0033 'International Tables Vol C Tables 4.2.6.8 and 6.1.1.4'
O O 0.0106 0.0060 'International Tables Vol C Tables 4.2.6.8 and 6.1.1.4'
S S 0.1246 0.1234 'International Tables Vol C Tables 4.2.6.8 and 6.1.1.4'

loop_
_geom_angle_atom_site_label_1
_geom_angle_atom_site_label_2
_geom_angle_atom_site_label_3
_geom_angle
C20A C25A C24A 117.1(5)
C20A C25A H25A 121.5
C24A C25A H25A 121.5
N1 C19A C20A 113.4(3)
N1 C19A H19A 108.9
C20A C19A H19A 108.9
N1 C19A H19B 108.9
C20A C19A H19B 108.9
H19A C19A H19B 107.7
C21A C20A C25A 120.8(6)
C21A C20A C19A 115.0(7)
C25A C20A C19A 124.2(5)
O6A C21A C22A 126.6(8)
O6A C21A C20A 116.1(7)
C22A C21A C20A 117.2(9)
C21A O6A C26A 123.3(6)
C23B C22B C21B 113.5(14)
C23B C22B H22B 123.3
C21B C22B H22B 123.3
C24A C23A C22A 119.0(10)
C24A C23A H23A 120.5
C22A C23A H23A 120.5
C23A C24A C25A 123.1(7)
C23A C24A H24A 118.4
C25A C24A H24A 118.4
O6A C26A H26A 109.5
O6A C26A H26B 109.5
H26A C26A H26B 109.5
O6A C26A H26C 109.5
H26A C26A H26C 109.5
H26B C26A H26C 109.5
C20B C21B C22B 120.8(13)
C22B C23B C24B 127.3(14)
C22B C23B H23B 116.4
C24B C23B H23B 116.4
C23B C24B H24B 120.0
H26D C26B H26E 109.5
H26D C26B H26F 109.5
H26E C26B H26F 109.5
C21A C22A C23A 122.3(12)
C21A C22A H22A 118.8
C23A C22A H22A 118.8
C14 Fe1 C15 94.82(15)
C14 Fe1 C7 91.53(13)
C15 Fe1 C7 173.59(14)
C14 Fe1 N1 101.37(13)
C15 Fe1 N1 96.18(12)
C7 Fe1 N1 81.66(11)
C14 Fe1 S1 99.54(11)
C15 Fe1 S1 92.43(11)
C7 Fe1 S1 87.39(9)
N1 Fe1 S1 156.58(8)
C14 Fe1 C16 173.65(13)
C15 Fe1 C16 83.11(14)
C7 Fe1 C16 90.67(12)
N1 Fe1 C16 84.84(11)
S1 Fe1 C16 74.61(8)
C14 Fe1 Fe2 136.86(11)
C15 Fe1 Fe2 119.29(11)
C7 Fe1 Fe2 55.57(8)
N1 Fe1 Fe2 100.30(7)
S1 Fe1 Fe2 56.72(3)
C16 Fe1 Fe2 41.67(9)
C17 Fe2 C16 109.09(17)
C17 Fe2 C18 92.12(17)
C16 Fe2 C18 87.75(16)
C17 Fe2 C7 141.69(15)
C16 Fe2 C7 109.11(14)
C18 Fe2 C7 92.16(13)
C17 Fe2 S1 94.44(13)
C16 Fe2 S1 89.91(11)
C18 Fe2 S1 173.44(12)
C7 Fe2 S1 82.82(8)
C17 Fe2 C8 106.31(15)
C16 Fe2 C8 143.98(14)
C18 Fe2 C8 97.46(13)
C7 Fe2 C8 35.42(11)
S1 Fe2 C8 80.90(7)
C17 Fe2 Fe1 149.58(12)
C16 Fe2 Fe1 68.95(11)
C18 Fe2 Fe1 117.70(12)
C7 Fe2 Fe1 49.41(8)
S1 Fe2 Fe1 55.76(3)
C8 Fe2 Fe1 77.24(7)
C1 S1 Fe1 107.67(12)
C1 S1 Fe2 103.03(11)
Fe1 S1 Fe2 67.52(3)
O2 C15 Fe1 174.8(3)
C9 C10 C11 120.2(3)
C9 C10 H10 119.9
C11 C10 H10 119.9
O3 C16 Fe2 166.3(3)
O3 C16 Fe1 124.1(3)
Fe2 C16 Fe1 69.38(12)
N1 C13 C12 116.7(3)
N1 C13 H13 121.7
C12 C13 H13 121.7
C13 N1 C19A 121.0(3)
C13 N1 Fe1 116.1(2)
C19A N1 Fe1 122.74(19)
C12 C11 C10 119.4(3)
C12 C11 H11 120.3
C10 C11 H11 120.3
O1 C14 Fe1 175.8(3)
C11 C12 C13 124.3(3)
C11 C12 C7 122.5(3)
C13 C12 C7 113.0(2)
C8 C7 C12 117.1(3)
C8 C7 Fe1 130.4(2)
C12 C7 Fe1 112.5(2)
C8 C7 Fe2 84.00(18)
C12 C7 Fe2 113.9(2)
Fe1 C7 Fe2 75.03(10)
C7 C8 C9 118.2(3)
C7 C8 C6 121.7(3)
C9 C8 C6 117.9(3)
C7 C8 Fe2 60.58(16)
C9 C8 Fe2 116.7(2)
C6 C8 Fe2 105.4(2)
C5 C6 C1 118.3(3)
C5 C6 C8 120.4(3)
C1 C6 C8 121.1(3)
O5 C18 Fe2 177.8(3)
C10 C9 C8 122.1(3)
C10 C9 H9 119.0
C8 C9 H9 119.0
O4 C17 Fe2 175.4(4)
C2 C1 C6 120.6(3)
C2 C1 S1 119.7(3)
C6 C1 S1 119.6(2)
C4 C5 C6 121.3(4)
C4 C5 H5 119.4
C6 C5 H5 119.4
C2 C3 C4 120.3(4)
C2 C3 H3 119.9
C4 C3 H3 119.9
C3 C2 C1 120.3(4)
C3 C2 H2 119.9
C1 C2 H2 119.9
C5 C4 C3 119.2(4)
C5 C4 H4 120.4
C3 C4 H4 120.4

loop_
_geom_bond_atom_site_label_1
_geom_bond_atom_site_label_2
_geom_bond_distance
C25A C20A 1.407(9)
C25A C24A 1.425(7)
C25A H25A 0.9500
C19A N1 1.474(4)
C19A C20A 1.529(8)
C19A H19A 0.9900
C19A H19B 0.9900
C20A C21A 1.403(9)
C21A O6A 1.315(8)
C21A C22A 1.394(14)
C20B C21B 1.356(16)
O6A C26A 1.380(7)
C22B C23B 1.35(2)
C22B C21B 1.50(2)
C22B H22B 0.9500
C23A C24A 1.302(12)
C23A C22A 1.402(14)
C23A H23A 0.9500
C24A H24A 0.9500
C26A H26A 0.9800
C26A H26B 0.9800
C26A H26C 0.9800
C23B C24B 1.350(18)
C23B H23B 0.9500
C24B H24B 0.9500
C26B H26D 0.9800
C26B H26E 0.9800
C26B H26F 0.9800
C22A H22A 0.9500
Fe1 C14 1.758(3)
Fe1 C15 1.813(3)
Fe1 C7 1.971(3)
Fe1 N1 1.985(2)
Fe1 S1 2.2434(9)
Fe1 C16 2.500(4)
Fe1 Fe2 2.5075(7)
Fe2 C17 1.769(4)
Fe2 C16 1.781(4)
Fe2 C18 1.783(4)
Fe2 C7 2.141(3)
Fe2 S1 2.2686(9)
Fe2 C8 2.444(3)
S1 C1 1.768(4)
C15 O2 1.140(4)
C10 C9 1.366(4)
C10 C11 1.400(4)
C10 H10 0.9500
O5 C18 1.141(4)
C16 O3 1.158(4)
C13 N1 1.289(4)
C13 C12 1.438(4)
C13 H13 0.9500
O1 C14 1.148(4)
C11 C12 1.373(4)
C11 H11 0.9500
C12 C7 1.442(4)
C7 C8 1.424(4)
C8 C9 1.432(4)
C8 C6 1.492(4)
C6 C5 1.388(5)
C6 C1 1.402(5)
C9 H9 0.9500
C17 O4 1.147(4)
C1 C2 1.380(5)
C5 C4 1.387(5)
C5 H5 0.9500
C3 C2 1.374(6)
C3 C4 1.393(7)
C3 H3 0.9500
C2 H2 0.9500
C4 H4 0.9500

loop_
_geom_torsion_atom_site_label_1
_geom_torsion_atom_site_label_2
_geom_torsion_atom_site_label_3
_geom_torsion_atom_site_label_4
_geom_torsion
C24A C25A C20A C21A -7.4(7)
C24A C25A C20A C19A 173.1(5)
N1 C19A C20A C21A -90.1(5)
N1 C19A C20A C25A 89.5(5)
C25A C20A C21A O6A 179.4(5)
C19A C20A C21A O6A -1.0(7)
C25A C20A C21A C22A 2.9(9)
C19A C20A C21A C22A -177.5(7)
C22A C21A O6A C26A 13.5(11)
C20A C21A O6A C26A -162.6(6)
C22A C23A C24A C25A -3.9(14)
C20A C25A C24A C23A 8.1(9)
C23B C22B C21B C20B 0.9(17)
C21B C22B C23B C24B -2(2)
O6A C21A C22A C23A -174.6(9)
C20A C21A C22A C23A 1.6(14)
C24A C23A C22A C21A -1.1(17)
C14 Fe1 Fe2 C17 -78.7(3)
C15 Fe1 Fe2 C17 59.0(3)
C7 Fe1 Fe2 C17 -125.6(3)
N1 Fe1 Fe2 C17 162.1(3)
S1 Fe1 Fe2 C17 -13.0(3)
C16 Fe1 Fe2 C17 92.1(3)
C14 Fe1 Fe2 C16 -170.83(18)
C15 Fe1 Fe2 C16 -33.14(16)
C7 Fe1 Fe2 C16 142.35(15)
N1 Fe1 Fe2 C16 70.01(13)
S1 Fe1 Fe2 C16 -105.07(11)
C14 Fe1 Fe2 C18 113.62(19)
C15 Fe1 Fe2 C18 -108.68(18)
C7 Fe1 Fe2 C18 66.81(17)
N1 Fe1 Fe2 C18 -5.53(15)
S1 Fe1 Fe2 C18 179.39(14)
C16 Fe1 Fe2 C18 -75.55(17)
C14 Fe1 Fe2 C7 46.82(17)
C15 Fe1 Fe2 C7 -175.49(16)
N1 Fe1 Fe2 C7 -72.34(13)
S1 Fe1 Fe2 C7 112.58(10)
C16 Fe1 Fe2 C7 -142.35(15)
C14 Fe1 Fe2 S1 -65.76(14)
C15 Fe1 Fe2 S1 71.93(12)
C7 Fe1 Fe2 S1 -112.58(10)
N1 Fe1 Fe2 S1 175.08(8)
C16 Fe1 Fe2 S1 105.07(11)
C14 Fe1 Fe2 C8 21.82(16)
C15 Fe1 Fe2 C8 159.52(14)
C7 Fe1 Fe2 C8 -25.00(12)
N1 Fe1 Fe2 C8 -97.34(10)
S1 Fe1 Fe2 C8 87.58(8)
C16 Fe1 Fe2 C8 -167.35(13)
C14 Fe1 S1 C1 43.65(16)
C15 Fe1 S1 C1 138.95(16)
C7 Fe1 S1 C1 -47.46(15)
N1 Fe1 S1 C1 -109.4(2)
C16 Fe1 S1 C1 -138.88(15)
Fe2 Fe1 S1 C1 -97.13(13)
C14 Fe1 S1 Fe2 140.78(10)
C15 Fe1 S1 Fe2 -123.91(11)
C7 Fe1 S1 Fe2 49.67(8)
N1 Fe1 S1 Fe2 -12.3(2)
C16 Fe1 S1 Fe2 -41.75(9)
C17 Fe2 S1 C1 -82.58(18)
C16 Fe2 S1 C1 168.28(17)
C7 Fe2 S1 C1 59.00(16)
C8 Fe2 S1 C1 23.26(15)
Fe1 Fe2 S1 C1 103.97(13)
C17 Fe2 S1 Fe1 173.46(13)
C16 Fe2 S1 Fe1 64.32(11)
C7 Fe2 S1 Fe1 -44.96(9)
C8 Fe2 S1 Fe1 -80.71(8)
C17 Fe2 C16 O3 42.8(13)
C18 Fe2 C16 O3 -48.6(12)
C7 Fe2 C16 O3 -140.1(12)
S1 Fe2 C16 O3 137.5(12)
C8 Fe2 C16 O3 -148.2(11)
Fe1 Fe2 C16 O3 -169.5(13)
C17 Fe2 C16 Fe1 -147.63(13)
C18 Fe2 C16 Fe1 120.90(12)
C7 Fe2 C16 Fe1 29.40(11)
S1 Fe2 C16 Fe1 -52.97(5)
C8 Fe2 C16 Fe1 21.3(2)
C15 Fe1 C16 O3 -31.7(3)
C7 Fe1 C16 O3 146.8(3)
N1 Fe1 C16 O3 65.2(3)
S1 Fe1 C16 O3 -126.1(3)
Fe2 Fe1 C16 O3 177.0(4)
C15 Fe1 C16 Fe2 151.30(14)
C7 Fe1 C16 Fe2 -30.25(12)
N1 Fe1 C16 Fe2 -111.82(11)
S1 Fe1 C16 Fe2 56.86(8)
C12 C13 N1 C19A 174.4(3)
C12 C13 N1 Fe1 -2.1(4)
C20A C19A N1 C13 9.8(5)
C20A C19A N1 Fe1 -174.0(4)
C14 Fe1 N1 C13 -87.9(2)
C15 Fe1 N1 C13 175.9(2)
C7 Fe1 N1 C13 2.0(2)
S1 Fe1 N1 C13 65.0(3)
C16 Fe1 N1 C13 93.4(2)
Fe2 Fe1 N1 C13 54.6(2)
C14 Fe1 N1 C19A 95.7(3)
C15 Fe1 N1 C19A -0.5(3)
C7 Fe1 N1 C19A -174.4(3)
S1 Fe1 N1 C19A -111.4(3)
C16 Fe1 N1 C19A -82.9(3)
Fe2 Fe1 N1 C19A -121.8(2)
C9 C10 C11 C12 5.2(5)
C10 C11 C12 C13 170.8(3)
C10 C11 C12 C7 -3.7(4)
N1 C13 C12 C11 -174.1(3)
N1 C13 C12 C7 0.8(4)
C11 C12 C7 C8 -2.7(4)
C13 C12 C7 C8 -177.8(3)
C11 C12 C7 Fe1 175.9(2)
C13 C12 C7 Fe1 0.9(3)
C11 C12 C7 Fe2 92.9(3)
C13 C12 C7 Fe2 -82.1(3)
C14 Fe1 C7 C8 -81.8(3)
N1 Fe1 C7 C8 176.9(3)
S1 Fe1 C7 C8 17.7(3)
C16 Fe1 C7 C8 92.2(3)
Fe2 Fe1 C7 C8 68.3(3)
C14 Fe1 C7 C12 99.8(2)
N1 Fe1 C7 C12 -1.5(2)
S1 Fe1 C7 C12 -160.7(2)
C16 Fe1 C7 C12 -86.2(2)
Fe2 Fe1 C7 C12 -110.1(2)
C14 Fe1 C7 Fe2 -150.08(12)
N1 Fe1 C7 Fe2 108.64(10)
S1 Fe1 C7 Fe2 -50.60(6)
C16 Fe1 C7 Fe2 23.96(10)
C17 Fe2 C7 C8 3.7(3)
C16 Fe2 C7 C8 -171.78(18)
C18 Fe2 C7 C8 99.9(2)
S1 Fe2 C7 C8 -84.38(15)
Fe1 Fe2 C7 C8 -134.68(19)
C17 Fe2 C7 C12 -113.3(3)
C16 Fe2 C7 C12 71.2(2)
C18 Fe2 C7 C12 -17.1(2)
S1 Fe2 C7 C12 158.6(2)
C8 Fe2 C7 C12 -117.0(3)
Fe1 Fe2 C7 C12 108.3(2)
C17 Fe2 C7 Fe1 138.4(2)
C16 Fe2 C7 Fe1 -37.11(14)
C18 Fe2 C7 Fe1 -125.47(14)
S1 Fe2 C7 Fe1 50.30(6)
C8 Fe2 C7 Fe1 134.68(19)
C12 C7 C8 C9 7.4(4)
Fe1 C7 C8 C9 -170.9(2)
Fe2 C7 C8 C9 -106.4(3)
C12 C7 C8 C6 -155.6(3)
Fe1 C7 C8 C6 26.1(4)
Fe2 C7 C8 C6 90.6(3)
C12 C7 C8 Fe2 113.9(3)
Fe1 C7 C8 Fe2 -64.5(2)
C17 Fe2 C8 C7 -177.62(19)
C16 Fe2 C8 C7 13.3(3)
C18 Fe2 C8 C7 -83.2(2)
S1 Fe2 C8 C7 90.39(16)
Fe1 Fe2 C8 C7 33.62(15)
C17 Fe2 C8 C9 -68.7(3)
C16 Fe2 C8 C9 122.2(3)
C18 Fe2 C8 C9 25.7(3)
C7 Fe2 C8 C9 108.9(3)
S1 Fe2 C8 C9 -160.7(2)
Fe1 Fe2 C8 C9 142.5(2)
C17 Fe2 C8 C6 64.3(2)
C16 Fe2 C8 C6 -104.8(3)
C18 Fe2 C8 C6 158.7(2)
C7 Fe2 C8 C6 -118.1(3)
S1 Fe2 C8 C6 -27.68(19)
Fe1 Fe2 C8 C6 -84.45(19)
C7 C8 C6 C5 134.9(4)
C9 C8 C6 C5 -28.1(5)
Fe2 C8 C6 C5 -160.5(3)
C7 C8 C6 C1 -39.7(5)
C9 C8 C6 C1 157.2(3)
Fe2 C8 C6 C1 24.9(4)
C11 C10 C9 C8 -0.3(5)
C7 C8 C9 C10 -6.2(5)
C6 C8 C9 C10 157.5(3)
Fe2 C8 C9 C10 -75.4(4)
C5 C6 C1 C2 2.3(6)
C8 C6 C1 C2 177.1(4)
C5 C6 C1 S1 -179.4(3)
C8 C6 C1 S1 -4.6(5)
Fe1 S1 C1 C2 -131.3(3)
Fe2 S1 C1 C2 158.5(3)
Fe1 S1 C1 C6 50.4(3)
Fe2 S1 C1 C6 -19.9(3)
C1 C6 C5 C4 -2.5(7)
C8 C6 C5 C4 -177.3(4)
C4 C3 C2 C1 -2.9(9)
C6 C1 C2 C3 0.4(7)
S1 C1 C2 C3 -177.9(5)
C6 C5 C4 C3 0.0(8)
C2 C3 C4 C5 2.8(9)
